data_2216281
loop_
_publ_author_name
'G. Chakkaravarthi'
'V. Dhayalan'
'A. K. Mohanakrishnan'
'V. Manivannan'

_publ_section_title
;
 Ethyl
 2-[2,2-bis(ethoxycarbonyl)ethyl]-1-(phenylsulfonyl)indole-3-carboxylate
;
_journal_coeditor_code BT2566
_journal_issue 12
_journal_name_full 'Acta Crystallographica Section E'
_journal_page_first o4724
_journal_page_last o4724
_journal_paper_doi 10.1107/S1600536807057078
_journal_volume 63
_journal_year 2007
_chemical_formula_iupac 'C25 H27 N O8 S'
_chemical_formula_moiety 'C25 H27 N O8 S'
_chemical_formula_sum 'C25 H27 N O8 S'
_chemical_formula_weight 501.54
_chemical_name_systematic
;
Ethyl 2-[2,2-bis(ethoxycarbonyl)ethyl]-1-(phenylsulfonyl)indole-3-carboxylate
;
_space_group_IT_number 14
_symmetry_cell_setting monoclinic
_symmetry_space_group_name_Hall '-P 2ybc'
_symmetry_space_group_name_H-M 'P 1 21/c 1'
_atom_sites_solution_hydrogens geom
_atom_sites_solution_primary direct
_atom_sites_solution_secondary difmap
_audit_creation_method SHELXL-97
_cell_angle_alpha 90.00
_cell_angle_beta 100.8320(10)
_cell_angle_gamma 90.00
_cell_formula_units_Z 4
_cell_length_a 7.9066(2)
_cell_length_b 27.9935(6)
_cell_length_c 11.8849(2)
_cell_measurement_reflns_used 7119
_cell_measurement_temperature 295(2)
_cell_measurement_theta_max 24.552
_cell_measurement_theta_min 2.722
_cell_volume 2583.66(10)
_computing_cell_refinement 'APEX2 (Bruker, 2004)'
_computing_data_collection 'APEX2 (Bruker, 2004)'
_computing_data_reduction 'APEX2 (Bruker, 2004)'
_computing_molecular_graphics 'PLATON (Spek, 2003)'
_computing_publication_material 'SHELXL97 (Sheldrick, 1997)'
_computing_structure_refinement 'SHELXL97 (Sheldrick, 1997)'
_computing_structure_solution 'SHELXS97 (Sheldrick, 1997)'
_diffrn_ambient_temperature 295(2)
_diffrn_measured_fraction_theta_full 0.998
_diffrn_measured_fraction_theta_max 0.998
_diffrn_measurement_device_type 'Bruker Kappa APEX2'
_diffrn_measurement_method '\w and \f scan'
_diffrn_radiation_monochromator graphite
_diffrn_radiation_source 'fine-focus sealed tube'
_diffrn_radiation_type MoK\a
_diffrn_radiation_wavelength 0.71073
_diffrn_reflns_av_R_equivalents 0.0322
_diffrn_reflns_av_sigmaI/netI 0.0283
_diffrn_reflns_limit_h_max 10
_diffrn_reflns_limit_h_min -10
_diffrn_reflns_limit_k_max 37
_diffrn_reflns_limit_k_min -37
_diffrn_reflns_limit_l_max 15
_diffrn_reflns_limit_l_min -15
_diffrn_reflns_number 29408
_diffrn_reflns_theta_full 28.23
_diffrn_reflns_theta_max 28.23
_diffrn_reflns_theta_min 1.89
_diffrn_standards_interval_time 0
_diffrn_standards_number 0
_exptl_absorpt_coefficient_mu 0.173
_exptl_absorpt_correction_T_max 0.9762
_exptl_absorpt_correction_T_min 0.8922
_exptl_absorpt_correction_type multi-scan
_exptl_absorpt_process_details '(SADABS; Sheldrick, 1996)'
_exptl_crystal_colour colourless
_exptl_crystal_density_diffrn 1.289
_exptl_crystal_density_method 'not measured'
_exptl_crystal_description block
_exptl_crystal_F_000 1056
_exptl_crystal_size_max 0.26
_exptl_crystal_size_mid 0.18
_exptl_crystal_size_min 0.14
_refine_diff_density_max 0.384
_refine_diff_density_min -0.337
_refine_ls_extinction_method none
_refine_ls_goodness_of_fit_ref 1.088
_refine_ls_hydrogen_treatment constr
_refine_ls_matrix_type full
_refine_ls_number_parameters 356
_refine_ls_number_reflns 6381
_refine_ls_number_restraints 10
_refine_ls_restrained_S_all 1.128
_refine_ls_R_factor_all 0.0882
_refine_ls_R_factor_gt 0.0600
_refine_ls_shift/su_max 0.000
_refine_ls_shift/su_mean 0.000
_refine_ls_structure_factor_coef Fsqd
_refine_ls_weighting_details 'calc w=1/[\s^2^(Fo^2^)+(0.1023P)^2^+0.2706P] where P=(Fo^2^+2Fc^2^)/3'
_refine_ls_weighting_scheme calc
_refine_ls_wR_factor_gt 0.1753
_refine_ls_wR_factor_ref 0.1915
_reflns_number_gt 4267
_reflns_number_total 6381
_reflns_threshold_expression I>2\s(I)
_cod_data_source_file bt2566.cif
_cod_data_source_block I
_cod_depositor_comments
;
The following automatic conversions were performed:
'_geom_hbond_publ_flag' value 'Y' changed to 'y' according to
'/home/saulius/struct/CIF-dictionaries/cif_core.dic' dictionary named
'cif_core.dic' version 2.4.1 from 2010-06-29 (6 times).

Automatic conversion script
Id: cif_fix_enum 1527 2010-12-29 10:47:43Z saulius 

The following automatic conversions were performed:

'_geom_hbond_publ_flag' value 'Y' changed to 'y' according to
/home/saulius/struct/CIF-dictionaries/cif_core.dic dictionary named
'cif_core.dic' version 2.4.1 from 2010-06-29 (6 times).

Automatic conversion script
Id: cif_fix_values 1715 2011-07-08 13:25:40Z adriana 
;
_cod_original_sg_symbol_H-M 'P 21/c'
_cod_database_code 2216281
_cod_database_fobs_code 2216281

loop_
_symmetry_equiv_pos_as_xyz
'x, y, z'
'-x, y+1/2, -z+1/2'
'-x, -y, -z'
'x, -y-1/2, z-1/2'

loop_
_atom_site_type_symbol
_atom_site_label
_atom_site_fract_x
_atom_site_fract_y
_atom_site_fract_z
_atom_site_U_iso_or_equiv
_atom_site_adp_type
_atom_site_calc_flag
_atom_site_refinement_flags
_atom_site_occupancy
_atom_site_disorder_assembly
_atom_site_disorder_group
O O8 0.4654(3) 0.06412(9) 0.6271(2) 0.1218(9) Uani d D 1 A .
C C21 0.3304(9) 0.0330(2) 0.6543(5) 0.183(2) Uani d D 1 . .
H H21A 0.2246 0.0507 0.6533 0.219 Uiso calc PR 0.25(2) A 1
H H21B 0.3657 0.0183 0.7290 0.219 Uiso calc PR 0.25(2) A 1
H H21C 0.3080 0.0386 0.7307 0.219 Uiso d PR 0.75(2) A 2
H H21D 0.3644 -0.0001 0.6489 0.219 Uiso d PR 0.75(2) A 2
C C22 0.308(4) -0.0035(6) 0.5616(17) 0.131(11) Uani d PD 0.25(2) A 1
H H22A 0.2206 -0.0258 0.5726 0.197 Uiso calc PR 0.25(2) A 1
H H22B 0.4149 -0.0202 0.5637 0.197 Uiso calc PR 0.25(2) A 1
H H22C 0.2749 0.0119 0.4887 0.197 Uiso calc PR 0.25(2) A 1
C C22A 0.1991(19) 0.0263(9) 0.5545(10) 0.278(10) Uani d PD 0.75(2) A 2
H H22D 0.1128 0.0050 0.5723 0.418 Uiso calc PR 0.75(2) A 2
H H22E 0.2493 0.0130 0.4940 0.418 Uiso calc PR 0.75(2) A 2
H H22F 0.1473 0.0566 0.5305 0.418 Uiso calc PR 0.75(2) A 2
O O6 0.4575(3) 0.14642(9) 0.45463(15) 0.1016(7) Uani d D 1 A .
C C24 0.4363(5) 0.1513(2) 0.3289(3) 0.1361(17) Uani d D 1 . .
H H24A 0.5340 0.1402 0.2976 0.163 Uiso calc PR 0.134(10) B 1
H H24B 0.3991 0.1827 0.3000 0.163 Uiso calc PR 0.134(10) B 1
H H24C 0.5035 0.1781 0.3099 0.163 Uiso calc PR 0.866(10) B 2
H H24D 0.4758 0.1226 0.2963 0.163 Uiso calc PR 0.866(10) B 2
C C25 0.292(4) 0.1152(11) 0.322(2) 0.141(17) Uani d PD 0.134(10) B 1
H H25A 0.2418 0.1094 0.2429 0.211 Uiso calc PR 0.134(10) B 1
H H25B 0.2052 0.1274 0.3609 0.211 Uiso calc PR 0.134(10) B 1
H H25C 0.3368 0.0858 0.3569 0.211 Uiso calc PR 0.134(10) B 1
C C25A 0.2606(6) 0.1588(2) 0.2843(3) 0.119(2) Uani d PD 0.866(10) B 2
H H25D 0.2435 0.1612 0.2024 0.179 Uiso calc PR 0.866(10) B 2
H H25E 0.2235 0.1878 0.3152 0.179 Uiso calc PR 0.866(10) B 2
H H25F 0.1949 0.1325 0.3050 0.179 Uiso calc PR 0.866(10) B 2
O O4 0.7444(3) 0.00175(6) 0.93343(16) 0.0833(6) Uani d . 1 C .
C C16 0.7172(5) -0.04847(10) 0.9064(3) 0.1012(10) Uani d D 1 . .
H H16A 0.6205 -0.0525 0.8435 0.121 Uiso calc PR 0.64(2) C 1
H H16B 0.8188 -0.0621 0.8841 0.121 Uiso calc PR 0.64(2) C 1
H H16C 0.8276 -0.0636 0.9064 0.121 Uiso calc PR 0.36(2) C 2
H H16D 0.6486 -0.0516 0.8300 0.121 Uiso calc PR 0.36(2) C 2
C C17A 0.6831(15) -0.0717(3) 1.0072(9) 0.103(3) Uani d P 0.64(2) C 1
H H17A 0.6643 -0.1052 0.9921 0.155 Uiso calc PR 0.64(2) C 1
H H17B 0.5823 -0.0580 1.0284 0.155 Uiso calc PR 0.64(2) C 1
H H17C 0.7797 -0.0675 1.0687 0.155 Uiso calc PR 0.64(2) C 1
C C17 0.626(4) -0.0743(8) 0.991(2) 0.200(15) Uani d PD 0.36(2) C 2
H H17D 0.6391 -0.1082 0.9835 0.300 Uiso calc PR 0.36(2) C 2
H H17E 0.5064 -0.0662 0.9761 0.300 Uiso calc PR 0.36(2) C 2
H H17F 0.6769 -0.0649 1.0680 0.300 Uiso calc PR 0.36(2) C 2
O O3A 0.864(3) 0.0147(5) 0.7829(16) 0.086(5) Uani d P 0.43(6) C 1
O O3 0.811(5) 0.0131(5) 0.7638(18) 0.147(6) Uani d P 0.57(6) C 2
C C1 1.0656(3) 0.22467(7) 0.92948(18) 0.0498(5) Uani d . 1 . .
C C2 1.0958(3) 0.25755(9) 1.0163(2) 0.0696(7) Uani d . 1 . .
H H2 1.0057 0.2748 1.0367 0.084 Uiso calc R 1 . .
C C3 1.2626(4) 0.26446(13) 1.0724(3) 0.0914(9) Uani d . 1 . .
H H3 1.2856 0.2865 1.1320 0.110 Uiso calc R 1 . .
C C4 1.3943(4) 0.23944(13) 1.0417(3) 0.0927(9) Uani d . 1 . .
H H4 1.5065 0.2447 1.0801 0.111 Uiso calc R 1 . .
C C5 1.3637(3) 0.20698(11) 0.9559(3) 0.0828(8) Uani d . 1 . .
H H5 1.4547 0.1899 0.9362 0.099 Uiso calc R 1 . .
C C6 1.1983(3) 0.19911(8) 0.8978(2) 0.0630(6) Uani d . 1 . .
H H6 1.1765 0.1770 0.8384 0.076 Uiso calc R 1 . .
C C7 0.8124(3) 0.11715(8) 0.82435(16) 0.0495(5) Uani d . 1 . .
C C8 0.8111(3) 0.07924(8) 0.89519(17) 0.0530(5) Uani d . 1 C .
C C9 0.8128(3) 0.09659(8) 1.00985(16) 0.0500(5) Uani d . 1 . .
C C10 0.8153(3) 0.07444(9) 1.11520(19) 0.0665(6) Uani d . 1 . .
H H10 0.8151 0.0413 1.1210 0.080 Uiso calc R 1 . .
C C11 0.8179(4) 0.10257(10) 1.2106(2) 0.0746(7) Uani d . 1 . .
H H11 0.8195 0.0882 1.2813 0.089 Uiso calc R 1 . .
C C12 0.8183(3) 0.15172(10) 1.2030(2) 0.0675(6) Uani d . 1 . .
H H12 0.8189 0.1698 1.2687 0.081 Uiso calc R 1 . .
C C13 0.8178(3) 0.17465(8) 1.10046(17) 0.0552(5) Uani d . 1 . .
H H13 0.8196 0.2078 1.0956 0.066 Uiso calc R 1 . .
C C14 0.8145(2) 0.14609(7) 1.00462(16) 0.0459(4) Uani d . 1 . .
C C15 0.7996(4) 0.02893(9) 0.8579(2) 0.0707(7) Uani d . 1 . .
C C18 0.7955(3) 0.11677(9) 0.69716(17) 0.0602(6) Uani d . 1 . .
H H18A 0.8128 0.0845 0.6720 0.072 Uiso calc R 1 . .
H H18B 0.8846 0.1368 0.6759 0.072 Uiso calc R 1 . .
C C19 0.6184(3) 0.13479(9) 0.63587(17) 0.0592(6) Uani d . 1 A .
H H19 0.6076 0.1680 0.6598 0.071 Uiso calc R 1 . .
C C20 0.4725(4) 0.10741(11) 0.6689(2) 0.0766(7) Uani d . 1 . .
C C23 0.6122(4) 0.13528(11) 0.5078(2) 0.0769(7) Uani d . 1 . .
N N1 0.8127(2) 0.15922(6) 0.88973(13) 0.0476(4) Uani d . 1 . .
O O1 0.7418(2) 0.24538(6) 0.90117(16) 0.0747(5) Uani d . 1 . .
O O2 0.8539(2) 0.21559(6) 0.73534(14) 0.0744(5) Uani d . 1 . .
O O5 0.7302(3) 0.12815(12) 0.46237(18) 0.1306(11) Uani d . 1 A .
O O7 0.3763(3) 0.12298(10) 0.7269(2) 0.1108(8) Uani d . 1 A .
S S1 0.85601(7) 0.215323(19) 0.85505(5) 0.05376(19) Uani d . 1 . .

loop_
_atom_site_aniso_label
_atom_site_aniso_U_11
_atom_site_aniso_U_22
_atom_site_aniso_U_33
_atom_site_aniso_U_12
_atom_site_aniso_U_13
_atom_site_aniso_U_23
O8 0.1224(19) 0.0987(18) 0.153(2) -0.0370(15) 0.0491(16) -0.0315(16)
C21 0.183(5) 0.166(5) 0.208(6) -0.085(4) 0.062(5) -0.022(4)
C22 0.145(19) 0.073(11) 0.176(19) -0.059(11) 0.030(14) -0.044(10)
C22A 0.154(11) 0.36(2) 0.300(15) -0.119(15) -0.001(9) 0.009(14)
O6 0.0976(14) 0.156(2) 0.0446(9) 0.0306(14) -0.0028(9) -0.0103(11)
C24 0.121(3) 0.228(6) 0.0530(17) 0.026(3) -0.0003(18) -0.009(2)
C25 0.23(5) 0.13(3) 0.081(18) 0.04(3) 0.07(2) 0.027(18)
C25A 0.123(4) 0.161(5) 0.061(2) 0.031(3) -0.016(2) -0.007(2)
O4 0.1192(16) 0.0486(10) 0.0908(13) -0.0107(9) 0.0415(11) -0.0058(8)
C16 0.131(3) 0.0452(15) 0.128(3) -0.0072(16) 0.025(2) -0.0089(16)
C17A 0.112(6) 0.045(3) 0.154(6) -0.013(3) 0.030(4) 0.032(4)
C17 0.18(2) 0.145(17) 0.32(3) -0.077(14) 0.16(2) -0.086(19)
O3A 0.142(11) 0.055(5) 0.074(6) 0.033(5) 0.052(5) -0.004(4)
O3 0.294(16) 0.067(4) 0.078(5) -0.004(7) 0.032(9) -0.017(3)
C1 0.0519(11) 0.0445(11) 0.0572(11) -0.0058(8) 0.0207(9) 0.0034(8)
C2 0.0670(15) 0.0653(15) 0.0847(16) -0.0141(12) 0.0351(12) -0.0182(12)
C3 0.0797(19) 0.104(2) 0.093(2) -0.0374(17) 0.0241(15) -0.0354(17)
C4 0.0608(16) 0.104(2) 0.111(2) -0.0208(16) 0.0101(15) -0.0108(19)
C5 0.0522(14) 0.0758(18) 0.124(3) -0.0012(12) 0.0265(14) -0.0021(16)
C6 0.0608(14) 0.0551(13) 0.0788(15) -0.0043(10) 0.0277(11) -0.0037(11)
C7 0.0520(11) 0.0522(12) 0.0454(10) 0.0024(9) 0.0118(8) 0.0022(8)
C8 0.0620(12) 0.0482(12) 0.0501(11) 0.0037(9) 0.0138(9) 0.0014(9)
C9 0.0546(11) 0.0490(12) 0.0472(10) -0.0020(9) 0.0120(8) 0.0046(8)
C10 0.0927(17) 0.0560(13) 0.0531(12) -0.0010(12) 0.0198(11) 0.0119(10)
C11 0.0991(19) 0.0809(19) 0.0462(12) -0.0054(15) 0.0203(12) 0.0097(11)
C12 0.0818(16) 0.0740(16) 0.0485(12) -0.0100(13) 0.0166(11) -0.0077(11)
C13 0.0605(13) 0.0527(12) 0.0530(11) -0.0096(10) 0.0124(9) -0.0042(9)
C14 0.0444(10) 0.0499(11) 0.0439(10) -0.0039(8) 0.0093(7) 0.0035(8)
C15 0.1019(19) 0.0535(14) 0.0579(13) 0.0065(13) 0.0182(14) 0.0002(11)
C18 0.0746(15) 0.0650(14) 0.0438(11) 0.0060(11) 0.0184(10) 0.0018(9)
C19 0.0708(14) 0.0671(14) 0.0395(10) 0.0045(11) 0.0102(9) -0.0031(9)
C20 0.0836(18) 0.089(2) 0.0559(14) -0.0028(15) 0.0091(12) -0.0058(13)
C23 0.0880(19) 0.095(2) 0.0470(13) 0.0132(15) 0.0102(13) -0.0012(12)
N1 0.0553(10) 0.0449(9) 0.0426(8) -0.0067(7) 0.0091(7) 0.0054(7)
O1 0.0578(9) 0.0539(10) 0.1148(14) 0.0109(8) 0.0222(9) 0.0140(9)
O2 0.0931(12) 0.0708(11) 0.0568(9) -0.0131(9) 0.0077(8) 0.0229(8)
O5 0.1146(18) 0.231(3) 0.0512(11) 0.0421(19) 0.0288(11) 0.0124(14)
O7 0.1057(17) 0.141(2) 0.0982(16) -0.0020(14) 0.0508(13) -0.0124(14)
S1 0.0543(3) 0.0467(3) 0.0604(3) -0.0007(2) 0.0111(2) 0.0133(2)

loop_
_atom_type_symbol
_atom_type_description
_atom_type_scat_dispersion_real
_atom_type_scat_dispersion_imag
_atom_type_scat_source
C C 0.0033 0.0016 'International Tables Vol C Tables 4.2.6.8 and 6.1.1.4'
H H 0.0000 0.0000 'International Tables Vol C Tables 4.2.6.8 and 6.1.1.4'
N N 0.0061 0.0033 'International Tables Vol C Tables 4.2.6.8 and 6.1.1.4'
O O 0.0106 0.0060 'International Tables Vol C Tables 4.2.6.8 and 6.1.1.4'
S S 0.1246 0.1234 'International Tables Vol C Tables 4.2.6.8 and 6.1.1.4'

loop_
_geom_angle_atom_site_label_1
_geom_angle_atom_site_label_2
_geom_angle_atom_site_label_3
_geom_angle
C20 O8 C21 116.7(3)
C22A C21 O8 109.9(6)
O8 C21 C22 103.6(9)
O8 C21 H21A 111.0
C22 C21 H21A 111.0
C22A C21 H21B 137.7
O8 C21 H21B 111.0
C22 C21 H21B 111.0
H21A C21 H21B 109.0
C22A C21 H21C 124.3
O8 C21 H21C 112.4
C22 C21 H21C 141.9
O8 C21 H21D 109.4
H21A C21 H21D 137.2
H21C C21 H21D 108.5
C21 C22 H22A 109.5
H21D C22 H22A 96.1
C21 C22 H22B 109.5
H21D C22 H22B 79.2
H22A C22 H22B 109.5
C21 C22 H22C 109.5
H21D C22 H22C 147.3
H22A C22 H22C 109.5
H22B C22 H22C 109.5
C21 C22A H22D 109.5
C21 C22A H22E 109.5
H22D C22A H22E 109.5
C21 C22A H22F 109.5
H22D C22A H22F 109.5
H22E C22A H22F 109.5
C23 O6 C24 115.4(2)
C25A C24 O6 108.1(3)
O6 C24 C25 86.3(10)
C25A C24 H24A 134.8
O6 C24 H24A 114.3
C25 C24 H24A 114.3
C25A C24 H24B 61.3
O6 C24 H24B 114.3
C25 C24 H24B 114.3
H24A C24 H24B 111.4
C25A C24 H24C 110.1
O6 C24 H24C 110.1
C25 C24 H24C 160.6
C25A C24 H24D 110.1
O6 C24 H24D 110.1
C25 C24 H24D 73.8
H24B C24 H24D 135.2
H24C C24 H24D 108.4
C24 C25 H25A 109.5
C24 C25 H25B 109.5
H25A C25 H25B 109.5
C24 C25 H25C 109.5
H25A C25 H25C 109.5
H25B C25 H25C 109.5
C24 C25A H25D 109.5
C24 C25A H25E 109.5
H25D C25A H25E 109.5
C24 C25A H25F 109.5
H25D C25A H25F 109.5
H25E C25A H25F 109.5
C15 O4 C16 117.8(2)
C17A C16 O4 107.4(5)
O4 C16 C17 112.5(10)
C17A C16 H16A 110.2
O4 C16 H16A 110.2
C17 C16 H16A 93.1
C17A C16 H16B 110.2
O4 C16 H16B 110.2
C17 C16 H16B 120.7
H16A C16 H16B 108.5
C17A C16 H16C 96.5
O4 C16 H16C 109.1
C17 C16 H16C 109.1
H16A C16 H16C 121.9
C17A C16 H16D 125.6
O4 C16 H16D 109.1
C17 C16 H16D 109.1
H16B C16 H16D 93.2
H16C C16 H16D 107.8
C16 C17A H17A 109.5
C16 C17A H17B 109.5
H17A C17A H17B 109.5
C16 C17A H17C 109.5
H17A C17A H17C 109.5
H17B C17A H17C 109.5
C16 C17 H17D 109.5
C16 C17 H17E 109.5
H17D C17 H17E 109.5
C16 C17 H17F 109.5
H17D C17 H17F 109.5
H17E C17 H17F 109.5
C2 C1 C6 121.3(2)
C2 C1 S1 119.81(17)
C6 C1 S1 118.83(17)
C1 C2 C3 118.4(2)
C1 C2 H2 120.8
C3 C2 H2 120.8
C4 C3 C2 120.7(3)
C4 C3 H3 119.7
C2 C3 H3 119.7
C5 C4 C3 120.7(3)
C5 C4 H4 119.7
C3 C4 H4 119.7
C4 C5 C6 120.3(3)
C4 C5 H5 119.9
C6 C5 H5 119.9
C5 C6 C1 118.6(2)
C5 C6 H6 120.7
C1 C6 H6 120.7
C8 C7 N1 108.11(17)
C8 C7 C18 127.9(2)
N1 C7 C18 123.68(18)
C7 C8 C9 108.83(19)
C7 C8 C15 124.7(2)
C9 C8 C15 126.4(2)
C14 C9 C10 119.08(19)
C14 C9 C8 106.99(17)
C10 C9 C8 133.9(2)
C11 C10 C9 118.7(2)
C11 C10 H10 120.6
C9 C10 H10 120.6
C10 C11 C12 121.1(2)
C10 C11 H11 119.5
C12 C11 H11 119.5
C13 C12 C11 121.6(2)
C13 C12 H12 119.2
C11 C12 H12 119.2
C12 C13 C14 117.0(2)
C12 C13 H13 121.5
C14 C13 H13 121.5
C9 C14 C13 122.51(18)
C9 C14 N1 107.75(16)
C13 C14 N1 129.74(19)
O3A C15 O4 124.6(8)
O3 C15 O4 120.5(9)
O3A C15 C8 122.8(9)
O3 C15 C8 127.6(8)
O4 C15 C8 111.0(2)
C7 C18 C19 112.18(18)
C7 C18 H18A 109.2
C19 C18 H18A 109.2
C7 C18 H18B 109.2
C19 C18 H18B 109.2
H18A C18 H18B 107.9
C20 C19 C23 112.8(2)
C20 C19 C18 112.7(2)
C23 C19 C18 109.50(19)
C20 C19 H19 107.2
C23 C19 H19 107.2
C18 C19 H19 107.2
O7 C20 O8 124.6(3)
O7 C20 C19 124.6(3)
O8 C20 C19 110.8(3)
O5 C23 O6 124.7(2)
O5 C23 C19 125.5(2)
O6 C23 C19 109.8(2)
C7 N1 C14 108.31(15)
C7 N1 S1 128.78(14)
C14 N1 S1 121.10(13)
O1 S1 O2 119.72(11)
O1 S1 N1 106.66(9)
O2 S1 N1 106.67(9)
O1 S1 C1 109.16(11)
O2 S1 C1 109.79(10)
N1 S1 C1 103.56(9)

loop_
_geom_bond_atom_site_label_1
_geom_bond_atom_site_label_2
_geom_bond_distance
O8 C20 1.307(4)
O8 C21 1.459(5)
C21 C22A 1.434(7)
C21 C22 1.489(8)
C21 H21A 0.9700
C21 H21B 0.9700
C21 H21C 0.9700
C21 H21D 0.9700
C22 H21D 1.0530
C22 H22A 0.9600
C22 H22B 0.9600
C22 H22C 0.9600
C22A H22D 0.9600
C22A H22E 0.9600
C22A H22F 0.9600
O6 C23 1.305(3)
O6 C24 1.479(4)
C24 C25A 1.406(5)
C24 C25 1.516(9)
C24 H24A 0.9700
C24 H24B 0.9700
C24 H24C 0.9700
C24 H24D 0.9700
C25 H25A 0.9600
C25 H25B 0.9600
C25 H25C 0.9600
C25A H25D 0.9600
C25A H25E 0.9600
C25A H25F 0.9600
O4 C15 1.312(3)
O4 C16 1.449(3)
C16 C17A 1.433(8)
C16 C17 1.527(10)
C16 H16A 0.9700
C16 H16B 0.9700
C16 H16C 0.9700
C16 H16D 0.9700
C17A H17A 0.9600
C17A H17B 0.9600
C17A H17C 0.9600
C17 H17D 0.9600
C17 H17E 0.9600
C17 H17F 0.9600
O3A C15 1.176(11)
O3 C15 1.222(14)
C1 C2 1.369(3)
C1 C6 1.380(3)
C1 S1 1.745(2)
C2 C3 1.375(4)
C2 H2 0.9300
C3 C4 1.361(4)
C3 H3 0.9300
C4 C5 1.353(4)
C4 H4 0.9300
C5 C6 1.377(4)
C5 H5 0.9300
C6 H6 0.9300
C7 C8 1.356(3)
C7 N1 1.411(3)
C7 C18 1.492(3)
C8 C9 1.444(3)
C8 C15 1.474(3)
C9 C14 1.387(3)
C9 C10 1.394(3)
C10 C11 1.378(3)
C10 H10 0.9300
C11 C12 1.379(4)
C11 H11 0.9300
C12 C13 1.377(3)
C12 H12 0.9300
C13 C14 1.388(3)
C13 H13 0.9300
C14 N1 1.411(2)
C18 C19 1.537(3)
C18 H18A 0.9700
C18 H18B 0.9700
C19 C20 1.498(4)
C19 C23 1.514(3)
C19 H19 0.9800
C20 O7 1.200(3)
C23 O5 1.179(3)
N1 S1 1.6754(17)
O1 S1 1.4178(18)
O2 S1 1.4197(17)

loop_
_geom_hbond_atom_site_label_D
_geom_hbond_atom_site_label_H
_geom_hbond_atom_site_label_A
_geom_hbond_distance_DH
_geom_hbond_distance_HA
_geom_hbond_distance_DA
_geom_hbond_angle_DHA
_geom_hbond_publ_flag
C2 H2 O1 0.93 2.52 2.895(3) 104 y
C10 H10 O4 0.93 2.46 2.944(3) 113 y
C13 H13 O1 0.93 2.51 3.059(3) 118 y
C18 H18A O3 0.97 2.28 3.004(15) 131 y
C18 H18B O2 0.97 2.34 2.827(3) 110 y
C19 H19 O2 0.98 2.39 3.025(3) 122 y

loop_
_geom_torsion_atom_site_label_1
_geom_torsion_atom_site_label_2
_geom_torsion_atom_site_label_3
_geom_torsion_atom_site_label_4
_geom_torsion
C20 O8 C21 C22A 107.7(14)
C20 O8 C21 C22 157.7(14)
C23 O6 C24 C25A 174.5(4)
C23 O6 C24 C25 125.5(15)
C15 O4 C16 C17A 171.4(5)
C15 O4 C16 C17 -170.9(16)
C6 C1 C2 C3 -0.4(4)
S1 C1 C2 C3 -179.3(2)
C1 C2 C3 C4 0.5(5)
C2 C3 C4 C5 -0.5(5)
C3 C4 C5 C6 0.5(5)
C4 C5 C6 C1 -0.5(4)
C2 C1 C6 C5 0.4(4)
S1 C1 C6 C5 179.3(2)
N1 C7 C8 C9 -0.7(2)
C18 C7 C8 C9 -174.0(2)
N1 C7 C8 C15 176.0(2)
C18 C7 C8 C15 2.8(4)
C7 C8 C9 C14 0.2(2)
C15 C8 C9 C14 -176.5(2)
C7 C8 C9 C10 -178.8(2)
C15 C8 C9 C10 4.5(4)
C14 C9 C10 C11 0.5(4)
C8 C9 C10 C11 179.4(2)
C9 C10 C11 C12 -0.1(4)
C10 C11 C12 C13 -0.7(4)
C11 C12 C13 C14 0.9(4)
C10 C9 C14 C13 -0.3(3)
C8 C9 C14 C13 -179.48(19)
C10 C9 C14 N1 179.60(19)
C8 C9 C14 N1 0.4(2)
C12 C13 C14 C9 -0.4(3)
C12 C13 C14 N1 179.7(2)
C16 O4 C15 O3A -17.5(15)
C16 O4 C15 O3 7(2)
C16 O4 C15 C8 176.8(2)
C7 C8 C15 O3A 34.9(14)
C9 C8 C15 O3A -148.9(13)
C7 C8 C15 O3 10(2)
C9 C8 C15 O3 -174(2)
C7 C8 C15 O4 -159.0(2)
C9 C8 C15 O4 17.2(4)
C8 C7 C18 C19 106.4(3)
N1 C7 C18 C19 -65.8(3)
C7 C18 C19 C20 -55.7(3)
C7 C18 C19 C23 177.9(2)
C21 O8 C20 O7 -0.3(5)
C21 O8 C20 C19 179.0(4)
C23 C19 C20 O7 -126.3(3)
C18 C19 C20 O7 109.0(3)
C23 C19 C20 O8 54.3(3)
C18 C19 C20 O8 -70.3(3)
C24 O6 C23 O5 -1.7(5)
C24 O6 C23 C19 176.1(3)
C20 C19 C23 O5 -134.2(4)
C18 C19 C23 O5 -7.8(4)
C20 C19 C23 O6 48.0(3)
C18 C19 C23 O6 174.3(2)
C8 C7 N1 C14 1.0(2)
C18 C7 N1 C14 174.60(18)
C8 C7 N1 S1 165.55(15)
C18 C7 N1 S1 -20.9(3)
C9 C14 N1 C7 -0.9(2)
C13 C14 N1 C7 179.0(2)
C9 C14 N1 S1 -166.83(14)
C13 C14 N1 S1 13.1(3)
C7 N1 S1 O1 142.65(18)
C14 N1 S1 O1 -54.54(17)
C7 N1 S1 O2 13.6(2)
C14 N1 S1 O2 176.42(15)
C7 N1 S1 C1 -102.22(18)
C14 N1 S1 C1 60.59(17)
C2 C1 S1 O1 -0.7(2)
C6 C1 S1 O1 -179.55(17)
C2 C1 S1 O2 132.41(19)
C6 C1 S1 O2 -46.5(2)
C2 C1 S1 N1 -114.0(2)
C6 C1 S1 N1 67.12(19)
